data_7032986
loop_
_publ_author_name
'Wang, Yuan'
'Sun, Xiaopeng'
'Li, Suzhi'
'Ma, Pengtao'
'Wang, Jingping'
'Niu, Jingyang'

_publ_section_title
;
 Synthesis and magnetic properties of tartrate-bridging
 rare-earth-containing polytungstoarsenate aggregates from an adaptive
 precursor [As2W19O67(H2O)](14-).
;
_journal_issue 2
_journal_name_full 'Dalton transactions (Cambridge, England : 2003)'
_journal_page_first 733
_journal_page_last 738
_journal_paper_doi 10.1039/c4dt01703j
_journal_volume 44
_journal_year 2015
_chemical_formula_sum 'C16 H90 As2 K9 Li O125 Tm4 W18'
_chemical_formula_weight 6769.39
_chemical_name_systematic
;
 ?
;
_space_group_IT_number 2
_symmetry_cell_setting triclinic
_symmetry_space_group_name_Hall '-P 1'
_symmetry_space_group_name_H-M 'P -1'
_atom_sites_solution_hydrogens geom
_atom_sites_solution_primary direct
_atom_sites_solution_secondary difmap
_audit_creation_method SHELXL-97
_cell_angle_alpha 98.755(4)
_cell_angle_beta 99.642(4)
_cell_angle_gamma 90.097(4)
_cell_formula_units_Z 1
_cell_length_a 11.939(3)
_cell_length_b 16.657(4)
_cell_length_c 17.412(4)
_cell_measurement_reflns_used 5489
_cell_measurement_temperature 296(2)
_cell_measurement_theta_max 28.06
_cell_measurement_theta_min 2.22
_cell_volume 3372.7(14)
_computing_cell_refinement 'Bruker SAINT'
_computing_data_collection 'Bruker APEX2'
_computing_data_reduction 'Bruker SAINT'
_computing_molecular_graphics 'Bruker SHELXTL'
_computing_publication_material 'Bruker SHELXTL'
_computing_structure_refinement 'SHELXL-97 (Sheldrick, 1997)'
_computing_structure_solution 'SHELXS-97 (Sheldrick, 1990)'
_diffrn_ambient_temperature 296(2)
_diffrn_measured_fraction_theta_full 0.990
_diffrn_measured_fraction_theta_max 0.990
_diffrn_measurement_device_type 'Bruker APEX-II CCD'
_diffrn_measurement_method '\f and \w scans'
_diffrn_radiation_monochromator graphite
_diffrn_radiation_source 'fine-focus sealed tube'
_diffrn_radiation_type MoK\a
_diffrn_radiation_wavelength 0.71073
_diffrn_reflns_av_R_equivalents 0.0358
_diffrn_reflns_av_sigmaI/netI 0.0701
_diffrn_reflns_limit_h_max 14
_diffrn_reflns_limit_h_min -14
_diffrn_reflns_limit_k_max 14
_diffrn_reflns_limit_k_min -19
_diffrn_reflns_limit_l_max 20
_diffrn_reflns_limit_l_min -20
_diffrn_reflns_number 17329
_diffrn_reflns_theta_full 25.00
_diffrn_reflns_theta_max 25.00
_diffrn_reflns_theta_min 1.85
_diffrn_standards_number 0
_exptl_absorpt_coefficient_mu 18.746
_exptl_absorpt_correction_T_max 0.1428
_exptl_absorpt_correction_T_min 0.0987
_exptl_absorpt_correction_type multi-scan
_exptl_absorpt_process_details
; 
 SADABS v.2.10 (Bruker, 2003) was used for
 absorption correction. Estimated minimum and maximum transmission: 0.2898
 and 0.7457. The Ratio of minimum to maximum transmission is 0.3886.
 The \l/2 correction factor is 0.0015.'
;
_exptl_crystal_colour colorless
_exptl_crystal_density_diffrn 3.230
_exptl_crystal_density_method 'not measured'
_exptl_crystal_description block
_exptl_crystal_F_000 2909
_exptl_crystal_size_max 0.23
_exptl_crystal_size_mid 0.18
_exptl_crystal_size_min 0.17
_platon_squeeze_details
;
 Highly disordered solvent was located in the structures.
 Reflection contributions from this solvent were removed
 using program SQUEEZE, which determined there to be 113 electrons
 in 452 \%A^3^ removed per unit cell. 
 One lithium atom was determined based on elemental analysis results,
 which could not be directly located from the difference Fourier maps. 
 Thus, the total number of electrons [113] in the void per unit cell, 
 which is attributed to one lithium atom and
 eleven disordered water molecules per molecule unit.
 Therefore, some reported items that derive from the molecular formula, 
 (e.g., F(000), density, etc.) are known to be incorrect.
;
_refine_diff_density_max 3.744
_refine_diff_density_min -2.656
_refine_diff_density_rms 0.394
_refine_ls_extinction_method none
_refine_ls_goodness_of_fit_ref 1.030
_refine_ls_hydrogen_treatment constr
_refine_ls_matrix_type full
_refine_ls_number_parameters 432
_refine_ls_number_reflns 11754
_refine_ls_number_restraints 12
_refine_ls_restrained_S_all 1.035
_refine_ls_R_factor_all 0.0702
_refine_ls_R_factor_gt 0.0524
_refine_ls_shift/su_max 0.001
_refine_ls_shift/su_mean 0.000
_refine_ls_structure_factor_coef Fsqd
_refine_ls_weighting_details 'calc w=1/[\s^2^(Fo^2^)+(0.0834P)^2^+30.0881P] where P=(Fo^2^+2Fc^2^)/3'
_refine_ls_weighting_scheme calc
_refine_ls_wR_factor_gt 0.1416
_refine_ls_wR_factor_ref 0.1546
_reflns_number_gt 9091
_reflns_number_total 11754
_reflns_threshold_expression >2sigma(I)
_cod_data_source_file c4dt01703j2.cif
_cod_data_source_block 3
_cod_depositor_comments
;
The following automatic conversions were performed:

'_symmetry_cell_setting' value 'Triclinic' changed to 'triclinic'
according to
/usr/data/users/saulius/crontab/automatic-downloads/rss-feeds/RSC/lib/dictionaries/cif_core.dic
dictionary named 'cif_core.dic' version 2.4.2 from
2011-04-26.

'_exptl_absorpt_correction_type' value 'Multi-scan'
changed to 'multi-scan' according to
/usr/data/users/saulius/crontab/automatic-downloads/rss-feeds/RSC/lib/dictionaries/cif_core.dic
dictionary named 'cif_core.dic' version 2.4.2 from 2011-04-26.

Automatic conversion script
Id: cif_fix_values 2827 2014-09-09 07:05:25Z andrius 

 Adding full bibliography for 7032984--7032989.cif.
;
_cod_original_cell_volume 3372.5(13)
_cod_original_sg_symbol_H-M P-1
_cod_database_code 7032986

loop_
_symmetry_equiv_pos_as_xyz
'x, y, z'
'-x, -y, -z'

loop_
_atom_site_label
_atom_site_type_symbol
_atom_site_fract_x
_atom_site_fract_y
_atom_site_fract_z
_atom_site_U_iso_or_equiv
_atom_site_adp_type
_atom_site_occupancy
_atom_site_symmetry_multiplicity
_atom_site_calc_flag
_atom_site_refinement_flags
W1 W 0.49570(6) 0.33450(4) 0.63933(4) 0.02275(17) Uani 1 1 d .
W2 W 0.63134(6) 0.44701(4) 0.80978(4) 0.02620(18) Uani 1 1 d .
W3 W 0.77165(6) 0.38217(4) 0.65645(4) 0.02558(18) Uani 1 1 d .
W4 W 0.98747(6) 0.28698(4) 0.78541(5) 0.03061(19) Uani 1 1 d .
W5 W 0.85078(6) 0.34802(5) 0.94362(4) 0.03009(19) Uani 1 1 d .
W6 W 0.91460(6) 0.14966(5) 0.89355(5) 0.03096(19) Uani 1 1 d .
W7 W 0.60845(6) 0.09462(4) 0.88166(4) 0.02809(18) Uani 1 1 d .
W8 W 0.54346(6) 0.29123(4) 0.92074(4) 0.02737(18) Uani 1 1 d .
W9 W 0.41581(5) 0.17470(4) 0.74913(4) 0.02052(16) Uani 1 1 d .
Tm1 Tm 0.50220(6) 0.11068(4) 0.53861(4) 0.01826(17) Uani 1 1 d .
Tm2 Tm 0.54595(6) -0.02923(4) 0.67949(4) 0.02327(18) Uani 1 1 d .
As1 As 0.70168(13) 0.22140(9) 0.75023(9) 0.0184(3) Uani 1 1 d .
K1 K 1.0480(4) 0.0615(3) 0.6986(3) 0.0581(14) Uani 1 1 d .
K2 K 0.1771(5) 0.2629(4) 0.6243(3) 0.0714(17) Uani 1 1 d .
K3 K 1.0618(6) 0.4764(4) 1.1504(5) 0.0310(17) Uani 0.50 1 d PU
K4 K 0.6844(8) 0.7066(5) 0.9138(5) 0.038(2) Uani 0.50 1 d P
K5 K 0.1693(5) 0.0267(3) 0.2336(3) 0.0576(13) Uani 1 1 d .
K6 K 1.1728(9) -0.0128(7) 0.9659(6) 0.059(3) Uani 0.50 1 d PU
O1 O 0.3748(11) 0.3652(8) 0.5810(8) 0.041(3) Uiso 1 1 d .
O2 O 0.5333(9) 0.2419(6) 0.5876(6) 0.022(2) Uiso 1 1 d .
O3 O 0.5033(10) 0.4267(7) 0.7291(7) 0.032(3) Uiso 1 1 d .
O4 O 0.6128(10) 0.3953(7) 0.6074(7) 0.029(3) Uiso 1 1 d .
O5 O 0.4218(9) 0.2724(7) 0.7063(7) 0.025(3) Uiso 1 1 d .
O6 O 0.6630(9) 0.3230(7) 0.7316(7) 0.027(3) Uiso 1 1 d .
O7 O 0.6008(11) 0.5438(8) 0.8540(8) 0.039(3) Uiso 1 1 d .
O8 O 0.7227(9) 0.4736(7) 0.7427(7) 0.028(3) Uiso 1 1 d .
O9 O 0.7595(10) 0.4177(7) 0.8812(7) 0.030(3) Uiso 1 1 d .
O10 O 0.5479(10) 0.3801(7) 0.8670(7) 0.034(3) Uiso 1 1 d .
O11 O 0.8350(11) 0.4498(8) 0.6067(8) 0.039(3) Uiso 1 1 d .
O12 O 0.7831(10) 0.2860(7) 0.5997(7) 0.033(3) Uiso 1 1 d .
O13 O 0.8922(10) 0.3665(7) 0.7379(7) 0.033(3) Uiso 1 1 d .
O14 O 1.1230(12) 0.3257(9) 0.7838(9) 0.050(4) Uiso 1 1 d .
O15 O 0.9600(11) 0.2139(8) 0.7026(8) 0.042(3) Uiso 1 1 d .
O16 O 0.9715(10) 0.3640(7) 0.8927(7) 0.036(3) Uiso 1 1 d .
O17 O 1.0288(10) 0.2070(8) 0.8569(7) 0.036(3) Uiso 1 1 d .
O18 O 0.8228(9) 0.2501(7) 0.8266(7) 0.025(3) Uiso 1 1 d .
O19 O 0.8878(11) 0.4140(8) 1.0327(8) 0.040(3) Uiso 1 1 d .
O20 O 0.9070(10) 0.2484(7) 0.9744(7) 0.034(3) Uiso 1 1 d .
O21 O 0.7021(10) 0.3082(7) 0.9581(7) 0.033(3) Uiso 1 1 d .
O22 O 0.9961(11) 0.0923(8) 0.9526(8) 0.043(3) Uiso 1 1 d .
O23 O 0.8824(11) 0.0793(8) 0.8005(8) 0.037(3) Uiso 1 1 d .
O24 O 0.7647(10) 0.1248(7) 0.9159(7) 0.030(3) Uiso 1 1 d .
O25 O 0.5972(11) 0.0153(8) 0.9327(8) 0.043(3) Uiso 1 1 d .
O26 O 0.6606(10) 0.0412(7) 0.7862(7) 0.030(3) Uiso 1 1 d .
O27 O 0.5642(10) 0.1811(7) 0.9524(7) 0.031(3) Uiso 1 1 d .
O28 O 0.4627(9) 0.0893(7) 0.8161(7) 0.028(3) Uiso 1 1 d .
O29 O 0.6005(9) 0.2080(6) 0.8150(6) 0.022(2) Uiso 1 1 d .
O30 O 0.4856(11) 0.3354(8) 1.0024(8) 0.042(3) Uiso 1 1 d .
O31 O 0.2714(10) 0.1494(7) 0.7223(7) 0.029(3) Uiso 1 1 d .
O32 O 0.4814(9) 0.1159(7) 0.6740(7) 0.026(3) Uiso 1 1 d .
O33 O 0.4097(10) 0.2437(7) 0.8521(7) 0.029(3) Uiso 1 1 d .
O34 O 0.4398(11) 0.1339(8) 0.2459(8) 0.041(3) Uiso 1 1 d .
O35 O 0.3798(13) 0.2621(10) 0.2461(9) 0.058(4) Uiso 1 1 d .
O36 O 0.2652(10) 0.0914(7) 0.3020(7) 0.031(3) Uiso 1 1 d .
O37 O 0.4475(9) 0.1409(7) 0.4159(7) 0.024(2) Uiso 1 1 d .
O38 O 0.3155(10) 0.1533(7) 0.5242(7) 0.031(3) Uiso 1 1 d .
O39 O 0.1852(12) 0.2234(9) 0.4577(9) 0.050(4) Uiso 1 1 d .
O40 O 0.3478(9) -0.0358(7) 0.3934(7) 0.028(3) Uiso 1 1 d .
O41 O 0.1691(12) 0.0074(9) 0.3914(9) 0.049(4) Uiso 1 1 d .
O42 O 0.3146(9) -0.1488(7) 0.4823(7) 0.028(3) Uiso 1 1 d .
O43 O 0.4238(9) -0.0145(7) 0.5550(7) 0.026(3) Uiso 1 1 d .
O44 O 0.3648(11) -0.0593(8) 0.6889(8) 0.040(3) Uiso 1 1 d .
O45 O 0.1819(11) -0.0642(8) 0.6399(8) 0.044(3) Uiso 1 1 d .
C1 C 0.3802(16) 0.1938(12) 0.2677(12) 0.037(4) Uiso 1 1 d .
C2 C 0.2970(15) 0.1764(11) 0.3200(11) 0.032(4) Uiso 1 1 d .
H2 H 0.2298 0.2098 0.3118 0.039 Uiso 1 1 calc R
C3 C 0.3561(14) 0.1935(11) 0.4048(10) 0.030(4) Uiso 1 1 d .
H3 H 0.3888 0.2488 0.4135 0.036 Uiso 1 1 calc R
C4 C 0.2776(14) 0.1906(10) 0.4668(10) 0.024(4) Uiso 1 1 d .
C5 C 0.2504(14) -0.0345(10) 0.4168(10) 0.024(4) Uiso 1 1 d .
C6 C 0.2466(15) -0.0747(10) 0.4871(10) 0.028(4) Uiso 1 1 d .
H6 H 0.1681 -0.0874 0.4919 0.034 Uiso 1 1 calc R
C7 C 0.3044(12) -0.0202(9) 0.5576(9) 0.017(3) Uiso 1 1 d .
H7 H 0.2729 0.0340 0.5568 0.021 Uiso 1 1 calc R
C8 C 0.2806(14) -0.0515(10) 0.6341(10) 0.029(4) Uiso 1 1 d .
O1W O 1.0528(14) 0.0869(10) 0.5361(10) 0.067(5) Uiso 1 1 d .
O2W O -0.038(2) 0.2446(17) 0.5254(16) 0.090(8) Uiso 0.75 1 d P
O3W O 0.399(2) 0.4917(15) 0.9683(15) 0.077(7) Uiso 0.75 1 d P
O4W O 1.2476(19) 0.1877(14) 0.9359(14) 0.103(7) Uiso 1 1 d .
O5W O 0.646(2) 0.1882(15) 0.2195(15) 0.115(8) Uiso 1 1 d .
O6W O 0.009(3) -0.168(2) 0.664(2) 0.118 Uiso 0.75 1 d P
O7W O 1.3129(10) 0.4131(7) 0.8082(7) 0.032(3) Uiso 1 1 d .
O8W O 0.823(2) 0.5959(15) 0.9868(15) 0.113(8) Uiso 1 1 d .
O9W O 1.188(4) 0.094(3) 1.125(3) 0.094(13) Uiso 0.50 1 d P
O10W O 0.774(2) 0.1976(15) 1.0947(15) 0.120(8) Uiso 1 1 d .
O11W O 0.388(3) -0.293(2) 0.5737(19) 0.111 Uiso 0.75 1 d P
O12W O 0.187(3) 0.3990(19) 0.4579(19) 0.109(10) Uiso 0.75 1 d P
O13W O 0.091(4) 0.415(3) 0.611(3) 0.094(13) Uiso 0.50 1 d P
O14W O 1.247(4) 0.005(3) 0.830(3) 0.115 Uiso 0.50 1 d P
O15W O 0.493(2) 0.1504(18) 1.0890(18) 0.102(9) Uiso 0.75 1 d P

loop_
_atom_site_aniso_label
_atom_site_aniso_U_11
_atom_site_aniso_U_22
_atom_site_aniso_U_33
_atom_site_aniso_U_23
_atom_site_aniso_U_13
_atom_site_aniso_U_12
W1 0.0287(4) 0.0149(3) 0.0213(4) -0.0048(3) 0.0015(3) 0.0049(3)
W2 0.0310(4) 0.0176(3) 0.0256(4) -0.0090(3) 0.0034(3) 0.0040(3)
W3 0.0327(4) 0.0167(3) 0.0264(4) -0.0032(3) 0.0080(3) -0.0011(3)
W4 0.0247(4) 0.0308(4) 0.0357(4) -0.0008(3) 0.0085(3) 0.0025(3)
W5 0.0277(4) 0.0308(4) 0.0251(4) -0.0102(3) -0.0016(3) 0.0014(3)
W6 0.0271(4) 0.0339(4) 0.0307(4) 0.0038(3) 0.0024(3) 0.0082(3)
W7 0.0322(4) 0.0275(4) 0.0240(4) 0.0047(3) 0.0023(3) 0.0006(3)
W8 0.0300(4) 0.0305(4) 0.0191(4) -0.0083(3) 0.0079(3) 0.0011(3)
W9 0.0206(3) 0.0209(3) 0.0183(4) -0.0045(3) 0.0051(3) 0.0023(3)
Tm1 0.0224(4) 0.0143(3) 0.0167(4) -0.0037(3) 0.0050(3) 0.0020(3)
Tm2 0.0311(4) 0.0207(4) 0.0170(4) -0.0016(3) 0.0055(3) 0.0008(3)
As1 0.0212(8) 0.0152(8) 0.0174(8) -0.0027(6) 0.0043(7) 0.0029(6)
K1 0.047(3) 0.050(3) 0.077(4) 0.000(3) 0.021(3) 0.018(2)
K2 0.072(4) 0.100(5) 0.047(3) 0.016(3) 0.018(3) 0.041(3)
K3 0.029(3) 0.024(3) 0.032(3) -0.003(3) -0.010(3) -0.012(3)
K4 0.050(5) 0.044(5) 0.019(4) -0.002(4) 0.008(4) -0.002(4)
K5 0.062(3) 0.057(3) 0.051(3) 0.000(3) 0.010(3) 0.011(3)
K6 0.056(4) 0.081(5) 0.051(4) 0.033(4) 0.017(3) 0.035(4)

loop_
_atom_type_symbol
_atom_type_description
_atom_type_scat_dispersion_real
_atom_type_scat_dispersion_imag
_atom_type_scat_source
C C 0.0033 0.0016 'International Tables Vol C Tables 4.2.6.8 and 6.1.1.4'
As As 0.0499 2.0058 'International Tables Vol C Tables 4.2.6.8 and 6.1.1.4'
Tm Tm -0.3139 5.2483 'International Tables Vol C Tables 4.2.6.8 and 6.1.1.4'
O O 0.0106 0.0060 'International Tables Vol C Tables 4.2.6.8 and 6.1.1.4'
W W -0.8490 6.8722 'International Tables Vol C Tables 4.2.6.8 and 6.1.1.4'
K K 0.2009 0.2494 'International Tables Vol C Tables 4.2.6.8 and 6.1.1.4'
H H 0.0000 0.0000 'International Tables Vol C Tables 4.2.6.8 and 6.1.1.4'

loop_
_geom_angle_atom_site_label_1
_geom_angle_atom_site_label_2
_geom_angle_atom_site_label_3
_geom_angle
_geom_angle_site_symmetry_1
_geom_angle_site_symmetry_3
O1 W1 O2 105.7(6) . .
O1 W1 O4 100.8(5) . .
O2 W1 O4 92.9(5) . .
O1 W1 O5 99.4(5) . .
O2 W1 O5 89.0(5) . .
O4 W1 O5 158.4(5) . .
O1 W1 O3 96.9(6) . .
O2 W1 O3 157.3(5) . .
O4 W1 O3 84.9(5) . .
O5 W1 O3 85.1(5) . .
O1 W1 O6 167.5(5) . .
O2 W1 O6 86.2(4) . .
O4 W1 O6 74.1(4) . .
O5 W1 O6 84.5(4) . .
O3 W1 O6 71.4(4) . .
O1 W1 K2 51.6(4) . .
O2 W1 K2 93.5(4) . .
O4 W1 K2 152.3(3) . .
O5 W1 K2 48.7(3) . .
O3 W1 K2 99.0(3) . .
O6 W1 K2 133.2(3) . .
O7 W2 O8 100.2(6) . .
O7 W2 O3 100.0(6) . .
O8 W2 O3 93.0(5) . .
O7 W2 O9 103.2(5) . .
O8 W2 O9 91.6(5) . .
O3 W2 O9 155.2(5) . .
O7 W2 O10 99.8(6) . .
O8 W2 O10 159.9(5) . .
O3 W2 O10 84.9(5) . .
O9 W2 O10 82.4(5) . .
O7 W2 O6 171.3(5) . .
O8 W2 O6 74.7(4) . .
O3 W2 O6 73.6(5) . .
O9 W2 O6 84.2(5) . .
O10 W2 O6 85.6(5) . .
O7 W2 K3 85.7(4) . 2_767
O8 W2 K3 49.3(4) . 2_767
O3 W2 K3 142.1(4) . 2_767
O9 W2 K3 49.6(4) . 2_767
O10 W2 K3 131.3(4) . 2_767
O6 W2 K3 95.8(3) . 2_767
O11 W3 O12 103.7(6) . .
O11 W3 O13 101.9(6) . .
O12 W3 O13 94.6(5) . .
O11 W3 O4 97.2(5) . .
O12 W3 O4 93.9(5) . .
O13 W3 O4 156.6(5) . .
O11 W3 O8 95.5(5) . .
O12 W3 O8 160.4(5) . .
O13 W3 O8 84.4(5) . .
O4 W3 O8 80.3(5) . .
O11 W3 O6 165.1(5) . .
O12 W3 O6 89.5(5) . .
O13 W3 O6 83.4(5) . .
O4 W3 O6 74.9(4) . .
O8 W3 O6 70.9(4) . .
O11 W3 K3 83.2(4) . 2_767
O12 W3 K3 139.4(4) . 2_767
O13 W3 K3 45.3(4) . 2_767
O4 W3 K3 125.3(4) . 2_767
O8 W3 K3 45.5(3) . 2_767
O6 W3 K3 91.0(3) . 2_767
O15 W4 O14 104.3(7) . .
O15 W4 O13 93.9(6) . .
O14 W4 O13 101.2(6) . .
O15 W4 O17 93.5(6) . .
O14 W4 O17 99.3(6) . .
O13 W4 O17 155.7(5) . .
O15 W4 O16 162.3(5) . .
O14 W4 O16 93.4(6) . .
O13 W4 O16 83.2(5) . .
O17 W4 O16 82.6(5) . .
O15 W4 O18 91.2(5) . .
O14 W4 O18 163.1(6) . .
O13 W4 O18 83.9(4) . .
O17 W4 O18 72.8(4) . .
O16 W4 O18 71.1(4) . .
O15 W4 K2 57.5(5) . 1_655
O14 W4 K2 47.9(5) . 1_655
O13 W4 K2 93.8(4) . 1_655
O17 W4 K2 109.7(4) . 1_655
O16 W4 K2 140.0(3) . 1_655
O18 W4 K2 148.5(3) . 1_655
O15 W4 K1 36.0(4) . .
O14 W4 K1 95.5(5) . .
O13 W4 K1 129.9(4) . .
O17 W4 K1 60.1(4) . .
O16 W4 K1 142.6(3) . .
O18 W4 K1 93.3(3) . .
K2 W4 K1 64.29(13) 1_655 .
O15 W4 K3 139.2(4) . 2_767
O14 W4 K3 80.5(5) . 2_767
O13 W4 K3 46.1(4) . 2_767
O17 W4 K3 126.2(4) . 2_767
O16 W4 K3 44.1(3) . 2_767
O18 W4 K3 92.1(3) . 2_767
K2 W4 K3 108.90(16) 1_655 2_767
K1 W4 K3 172.86(15) . 2_767
O19 W5 O16 101.9(6) . .
O19 W5 O20 100.5(6) . .
O16 W5 O20 93.6(5) . .
O19 W5 O9 100.6(6) . .
O16 W5 O9 90.0(5) . .
O20 W5 O9 157.4(5) . .
O19 W5 O21 99.4(6) . .
O16 W5 O21 158.4(5) . .
O20 W5 O21 85.6(5) . .
O9 W5 O21 83.0(5) . .
O19 W5 O18 172.7(5) . .
O16 W5 O18 74.3(5) . .
O20 W5 O18 73.8(5) . .
O9 W5 O18 85.8(4) . .
O21 W5 O18 84.8(5) . .
O19 W5 K3 85.1(4) . 2_767
O16 W5 K3 47.5(4) . 2_767
O20 W5 K3 140.7(4) . 2_767
O9 W5 K3 49.9(4) . 2_767
O21 W5 K3 132.3(4) . 2_767
O18 W5 K3 96.4(3) . 2_767
O22 W6 O23 101.9(6) . .
O22 W6 O17 100.9(6) . .
O23 W6 O17 92.5(5) . .
O22 W6 O24 100.1(6) . .
O23 W6 O24 89.3(5) . .
O17 W6 O24 158.0(5) . .
O22 W6 O20 98.1(6) . .
O23 W6 O20 159.6(5) . .
O17 W6 O20 87.5(5) . .
O24 W6 O20 83.3(5) . .
O22 W6 O18 169.0(5) . .
O23 W6 O18 87.6(5) . .
O17 W6 O18 72.8(4) . .
O24 W6 O18 85.4(4) . .
O20 W6 O18 72.9(4) . .
O22 W6 K5 87.7(5) . 2_656
O23 W6 K5 21.0(4) . 2_656
O17 W6 K5 110.6(4) . 2_656
O24 W6 K5 76.4(4) . 2_656
O20 W6 K5 159.6(4) . 2_656
O18 W6 K5 102.9(3) . 2_656
O22 W6 K6 50.3(5) . 2_757
O23 W6 K6 99.4(4) . 2_757
O17 W6 K6 150.5(4) . 2_757
O24 W6 K6 49.8(4) . 2_757
O20 W6 K6 90.3(4) . 2_757
O18 W6 K6 134.2(3) . 2_757
K5 W6 K6 78.4(2) 2_656 2_757
O22 W6 K1 94.3(5) . .
O23 W6 K1 38.2(4) . .
O17 W6 K1 57.0(4) . .
O24 W6 K1 127.4(4) . .
O20 W6 K1 144.0(4) . .
O18 W6 K1 89.8(3) . .
K5 W6 K1 53.80(12) 2_656 .
K6 W6 K1 122.90(19) 2_757 .
O25 W7 O27 100.3(6) . .
O25 W7 O24 100.5(6) . .
O27 W7 O24 91.4(5) . .
O25 W7 O28 101.4(6) . .
O27 W7 O28 91.4(5) . .
O24 W7 O28 157.0(5) . .
O25 W7 O26 102.5(6) . .
O27 W7 O26 157.2(5) . .
O24 W7 O26 84.0(5) . .
O28 W7 O26 84.6(5) . .
O25 W7 O29 172.6(5) . .
O27 W7 O29 74.8(4) . .
O24 W7 O29 85.3(4) . .
O28 W7 O29 73.4(4) . .
O26 W7 O29 82.5(4) . .
O25 W7 K6 50.1(5) . 2_757
O27 W7 K6 95.7(4) . 2_757
O24 W7 K6 50.6(4) . 2_757
O28 W7 K6 151.4(4) . 2_757
O26 W7 K6 98.5(4) . 2_757
O29 W7 K6 135.1(3) . 2_757
O25 W7 K5 90.3(5) . 2_656
O27 W7 K5 153.7(4) . 2_656
O24 W7 K5 62.9(4) . 2_656
O28 W7 K5 110.2(4) . 2_656
O26 W7 K5 26.4(3) . 2_656
O29 W7 K5 96.4(3) . 2_656
K6 W7 K5 72.79(18) 2_757 2_656
O30 W8 O10 100.8(6) . .
O30 W8 O21 102.0(6) . .
O10 W8 O21 88.6(5) . .
O30 W8 O33 100.8(6) . .
O10 W8 O33 93.5(5) . .
O21 W8 O33 156.3(5) . .
O30 W8 O27 96.6(6) . .
O10 W8 O27 162.5(5) . .
O21 W8 O27 85.9(5) . .
O33 W8 O27 85.2(5) . .
O30 W8 O29 168.0(5) . .
O10 W8 O29 89.4(5) . .
O21 W8 O29 84.4(5) . .
O33 W8 O29 72.0(4) . .
O27 W8 O29 73.6(4) . .
O31 W9 O32 104.8(5) . .
O31 W9 O5 100.5(5) . .
O32 W9 O5 94.0(5) . .
O31 W9 O33 98.0(5) . .
O32 W9 O33 156.6(5) . .
O5 W9 O33 87.2(5) . .
O31 W9 O28 99.2(5) . .
O32 W9 O28 87.3(5) . .
O5 W9 O28 159.2(5) . .
O33 W9 O28 83.6(5) . .
O31 W9 O29 166.4(5) . .
O32 W9 O29 85.9(4) . .
O5 W9 O29 86.9(4) . .
O33 W9 O29 70.7(4) . .
O28 W9 O29 72.5(4) . .
O31 W9 K2 47.1(4) . .
O32 W9 K2 100.3(4) . .
O5 W9 K2 53.7(3) . .
O33 W9 K2 99.2(3) . .
O28 W9 K2 146.3(3) . .
O29 W9 K2 140.2(3) . .
O2 Tm1 O37 91.0(4) . .
O2 Tm1 O38 80.6(4) . .
O37 Tm1 O38 70.3(4) . .
O2 Tm1 O43 146.1(4) . .
O37 Tm1 O43 112.6(4) . .
O38 Tm1 O43 84.9(4) . .
O2 Tm1 O42 72.1(4) . 2_656
O37 Tm1 O42 83.1(4) . 2_656
O38 Tm1 O42 141.3(4) . 2_656
O43 Tm1 O42 132.3(4) . 2_656
O2 Tm1 O43 136.2(4) . 2_656
O37 Tm1 O43 70.0(4) . 2_656
O38 Tm1 O43 124.7(4) . 2_656
O43 Tm1 O43 76.6(4) . 2_656
O42 Tm1 O43 66.8(4) 2_656 2_656
O2 Tm1 O32 77.0(4) . .
O37 Tm1 O32 152.6(4) . .
O38 Tm1 O32 83.4(4) . .
O43 Tm1 O32 70.9(4) . .
O42 Tm1 O32 115.4(4) 2_656 .
O43 Tm1 O32 134.6(4) 2_656 .
O2 Tm1 O40 107.4(4) . 2_656
O37 Tm1 O40 137.6(4) . 2_656
O38 Tm1 O40 148.8(4) . 2_656
O43 Tm1 O40 71.8(4) . 2_656
O42 Tm1 O40 67.8(4) 2_656 2_656
O43 Tm1 O40 70.4(4) 2_656 2_656
O32 Tm1 O40 69.8(4) . 2_656
O2 Tm1 Tm2 116.2(3) . .
O37 Tm1 Tm2 152.7(3) . .
O38 Tm1 Tm2 109.9(3) . .
O43 Tm1 Tm2 42.2(3) . .
O42 Tm1 Tm2 106.6(3) 2_656 .
O43 Tm1 Tm2 90.0(3) 2_656 .
O32 Tm1 Tm2 44.8(3) . .
O40 Tm1 Tm2 39.2(3) 2_656 .
O2 Tm1 Tm1 171.4(3) . 2_656
O37 Tm1 Tm1 91.4(3) . 2_656
O38 Tm1 Tm1 108.0(3) . 2_656
O43 Tm1 Tm1 38.6(3) . 2_656
O42 Tm1 Tm1 100.0(3) 2_656 2_656
O43 Tm1 Tm1 38.0(3) 2_656 2_656
O32 Tm1 Tm1 104.1(3) . 2_656
O40 Tm1 Tm1 65.6(3) 2_656 2_656
Tm2 Tm1 Tm1 62.02(3) . 2_656
O2 Tm1 Tm2 123.5(3) . 2_656
O37 Tm1 Tm2 34.5(3) . 2_656
O38 Tm1 Tm2 88.8(3) . 2_656
O43 Tm1 Tm2 86.4(3) . 2_656
O42 Tm1 Tm2 84.1(3) 2_656 2_656
O43 Tm1 Tm2 39.1(3) 2_656 2_656
O32 Tm1 Tm2 156.5(3) . 2_656
O40 Tm1 Tm2 109.4(3) 2_656 2_656
Tm2 Tm1 Tm2 119.53(3) . 2_656
Tm1 Tm1 Tm2 57.51(2) 2_656 2_656
O44 Tm2 O26 119.0(5) . .
O44 Tm2 O37 92.2(4) . 2_656
O26 Tm2 O37 139.2(4) . 2_656
O44 Tm2 O40 141.9(4) . 2_656
O26 Tm2 O40 85.0(4) . 2_656
O37 Tm2 O40 84.8(4) 2_656 2_656
O44 Tm2 O34 75.4(5) . 2_656
O26 Tm2 O34 84.4(4) . 2_656
O37 Tm2 O34 78.6(4) 2_656 2_656
O40 Tm2 O34 140.1(4) 2_656 2_656
O44 Tm2 O43 71.4(4) . .
O26 Tm2 O43 143.2(4) . .
O37 Tm2 O43 68.2(4) 2_656 .
O40 Tm2 O43 72.3(4) 2_656 .
O34 Tm2 O43 131.3(4) 2_656 .
O44 Tm2 O36 138.8(4) . 2_656
O26 Tm2 O36 70.0(4) . 2_656
O37 Tm2 O36 69.2(4) 2_656 2_656
O40 Tm2 O36 75.0(4) 2_656 2_656
O34 Tm2 O36 65.2(4) 2_656 2_656
O43 Tm2 O36 127.7(4) . 2_656
O44 Tm2 O32 86.3(4) . .
O26 Tm2 O32 78.1(4) . .
O37 Tm2 O32 133.2(4) 2_656 .
O40 Tm2 O32 69.2(4) 2_656 .
O34 Tm2 O32 144.4(4) 2_656 .
O43 Tm2 O32 67.1(4) . .
O36 Tm2 O32 133.5(4) 2_656 .
O44 Tm2 K5 146.6(3) . 2_656
O26 Tm2 K5 42.7(3) . 2_656
O37 Tm2 K5 96.8(3) 2_656 2_656
O40 Tm2 K5 71.2(3) 2_656 2_656
O34 Tm2 K5 75.0(3) 2_656 2_656
O43 Tm2 K5 141.5(3) . 2_656
O36 Tm2 K5 28.1(3) 2_656 2_656
O32 Tm2 K5 109.7(3) . 2_656
O44 Tm2 Tm1 101.0(3) . .
O26 Tm2 Tm1 104.4(3) . .
O37 Tm2 Tm1 93.6(3) 2_656 .
O40 Tm2 Tm1 41.7(3) 2_656 .
O34 Tm2 Tm1 171.1(3) 2_656 .
O43 Tm2 Tm1 40.4(3) . .
O36 Tm2 Tm1 116.1(3) 2_656 .
O32 Tm2 Tm1 41.6(3) . .
K5 Tm2 Tm1 110.48(9) 2_656 .
O44 Tm2 Tm1 92.1(3) . 2_656
O26 Tm2 Tm1 148.3(3) . 2_656
O37 Tm2 Tm1 33.7(3) 2_656 2_656
O40 Tm2 Tm1 65.2(3) 2_656 2_656
O34 Tm2 Tm1 111.2(3) 2_656 2_656
O43 Tm2 Tm1 38.0(3) . 2_656
O36 Tm2 Tm1 91.1(3) 2_656 2_656
O32 Tm2 Tm1 99.5(3) . 2_656
K5 Tm2 Tm1 112.83(9) 2_656 2_656
Tm1 Tm2 Tm1 60.47(3) . 2_656
O18 As1 O6 97.6(5) . .
O18 As1 O29 96.9(5) . .
O6 As1 O29 98.0(5) . .
O15 K1 O45 152.8(5) . 1_655
O15 K1 O23 70.6(4) . .
O45 K1 O23 136.3(4) 1_655 .
O15 K1 O41 89.4(4) . 2_656
O45 K1 O41 95.9(4) 1_655 2_656
O23 K1 O41 71.7(4) . 2_656
O15 K1 O1W 79.9(5) . .
O45 K1 O1W 75.8(5) 1_655 .
O23 K1 O1W 135.2(5) . .
O41 K1 O1W 75.2(5) 2_656 .
O15 K1 O31 84.4(4) . 1_655
O45 K1 O31 79.8(4) 1_655 1_655
O23 K1 O31 127.4(4) . 1_655
O41 K1 O31 155.5(4) 2_656 1_655
O1W K1 O31 80.3(4) . 1_655
O15 K1 O14W 125.8(10) . .
O45 K1 O14W 65.3(10) 1_655 .
O23 K1 O14W 94.5(9) . .
O41 K1 O14W 136.2(9) 2_656 .
O1W K1 O14W 130.2(9) . .
O31 K1 O14W 63.7(9) 1_655 .
O15 K1 O17 50.4(4) . .
O45 K1 O17 144.1(4) 1_655 .
O23 K1 O17 50.1(3) . .
O41 K1 O17 115.4(4) 2_656 .
O1W K1 O17 127.1(4) . .
O31 K1 O17 78.2(3) 1_655 .
O14W K1 O17 79.6(9) . .
O15 K1 K5 96.8(3) . 2_656
O45 K1 K5 107.4(3) 1_655 2_656
O23 K1 K5 32.5(3) . 2_656
O41 K1 K5 51.7(3) 2_656 2_656
O1W K1 K5 126.9(4) . 2_656
O31 K1 K5 152.6(3) 1_655 2_656
O14W K1 K5 94.6(9) . 2_656
O17 K1 K5 81.6(3) . 2_656
O15 K1 W4 21.7(3) . .
O45 K1 W4 155.0(3) 1_655 .
O23 K1 W4 64.4(3) . .
O41 K1 W4 105.9(3) 2_656 .
O1W K1 W4 97.8(4) . .
O31 K1 W4 75.3(3) 1_655 .
O14W K1 W4 104.5(9) . .
O17 K1 W4 29.9(2) . .
K5 K1 W4 95.85(14) 2_656 .
O15 K1 W6 63.7(3) . .
O45 K1 W6 141.8(3) 1_655 .
O23 K1 W6 23.3(3) . .
O41 K1 W6 94.2(3) 2_656 .
O1W K1 W6 142.4(4) . .
O31 K1 W6 104.1(3) 1_655 .
O14W K1 W6 82.1(9) . .
O17 K1 W6 27.9(2) . .
K5 K1 W6 53.72(12) 2_656 .
W4 K1 W6 49.81(6) . .
O15 K1 K2 52.0(3) . 1_655
O45 K1 K2 102.5(3) 1_655 1_655
O23 K1 K2 120.8(3) . 1_655
O41 K1 K2 116.2(3) 2_656 1_655
O1W K1 K2 52.4(4) . 1_655
O31 K1 K2 43.2(2) 1_655 1_655
O14W K1 K2 106.6(9) . 1_655
O17 K1 K2 79.8(2) . 1_655
K5 K1 K2 148.58(18) 2_656 1_655
W4 K1 K2 56.94(11) . 1_655
W6 K1 K2 105.74(14) . 1_655
O13W K2 O2W 71.1(11) . .
O13W K2 O31 149.0(10) . .
O2W K2 O31 125.0(7) . .
O13W K2 O39 93.5(10) . .
O2W K2 O39 65.3(7) . .
O31 K2 O39 117.0(4) . .
O13W K2 O14 75.4(10) . 1_455
O2W K2 O14 103.9(7) . 1_455
O31 K2 O14 74.9(4) . 1_455
O39 K2 O14 166.9(4) . 1_455
O13W K2 O38 131.7(10) . .
O2W K2 O38 100.3(7) . .
O31 K2 O38 75.3(4) . .
O39 K2 O38 44.1(4) . .
O14 K2 O38 148.9(4) 1_455 .
O13W K2 O5 112.0(9) . .
O2W K2 O5 170.8(7) . .
O31 K2 O5 56.8(3) . .
O39 K2 O5 105.6(4) . .
O14 K2 O5 85.3(4) 1_455 .
O38 K2 O5 71.1(3) . .
O13W K2 O1 74.2(9) . .
O2W K2 O1 120.2(6) . .
O31 K2 O1 109.7(4) . .
O39 K2 O1 70.0(4) . .
O14 K2 O1 112.5(4) 1_455 .
O38 K2 O1 70.1(4) . .
O5 K2 O1 54.7(3) . .
O13W K2 C4 109.9(10) . .
O2W K2 C4 85.4(7) . .
O31 K2 C4 98.4(4) . .
O39 K2 C4 22.2(4) . .
O14 K2 C4 170.5(4) 1_455 .
O38 K2 C4 23.2(3) . .
O5 K2 C4 85.4(4) . .
O1 K2 C4 63.0(4) . .
O13W K2 O15 90.9(9) . 1_455
O2W K2 O15 62.8(6) . 1_455
O31 K2 O15 77.4(4) . 1_455
O39 K2 O15 123.1(4) . 1_455
O14 K2 O15 51.6(4) 1_455 1_455
O38 K2 O15 128.4(4) . 1_455
O5 K2 O15 124.7(4) . 1_455
O1 K2 O15 161.4(4) . 1_455
C4 K2 O15 134.3(4) . 1_455
O13W K2 O1W 125.9(10) . 1_455
O2W K2 O1W 54.8(6) . 1_455
O31 K2 O1W 76.0(4) . 1_455
O39 K2 O1W 64.7(4) . 1_455
O14 K2 O1W 116.1(5) 1_455 1_455
O38 K2 O1W 64.1(4) . 1_455
O5 K2 O1W 121.2(4) . 1_455
O1 K2 O1W 130.7(4) . 1_455
C4 K2 O1W 67.7(4) . 1_455
O15 K2 O1W 67.2(4) 1_455 1_455
O13W K2 W9 137.3(9) . .
O2W K2 W9 150.0(6) . .
O31 K2 W9 26.6(2) . .
O39 K2 W9 112.5(3) . .
O14 K2 W9 80.5(3) 1_455 .
O38 K2 W9 68.8(2) . .
O5 K2 W9 30.4(2) . .
O1 K2 W9 83.4(3) . .
C4 K2 W9 90.5(3) . .
O15 K2 W9 101.1(3) 1_455 .
O1W K2 W9 96.3(3) 1_455 .
O19 K3 O16 90.6(4) . 2_767
O19 K3 O9 120.8(5) . 2_767
O16 K3 O9 54.7(4) 2_767 2_767
O19 K3 O8 168.9(5) . 2_767
O16 K3 O8 92.9(4) 2_767 2_767
O9 K3 O8 54.2(3) 2_767 2_767
O19 K3 O13 135.3(5) . 2_767
O16 K3 O13 54.8(4) 2_767 2_767
O9 K3 O13 64.8(4) 2_767 2_767
O8 K3 O13 54.0(3) 2_767 2_767
O19 K3 O8W 74.9(6) . 2_767
O16 K3 O8W 97.3(6) 2_767 2_767
O9 K3 O8W 65.9(5) 2_767 2_767
O8 K3 O8W 94.2(6) 2_767 2_767
O13 K3 O8W 130.7(6) 2_767 2_767
O19 K3 W5 97.7(3) . 2_767
O16 K3 W5 28.3(3) 2_767 2_767
O9 K3 W5 30.0(2) 2_767 2_767
O8 K3 W5 80.6(3) 2_767 2_767
O13 K3 W5 66.0(3) 2_767 2_767
O8W K3 W5 73.0(5) 2_767 2_767
O19 K3 W2 143.3(4) . 2_767
O16 K3 W2 80.7(3) 2_767 2_767
O9 K3 W2 29.8(2) 2_767 2_767
O8 K3 W2 28.0(2) 2_767 2_767
O13 K3 W2 65.3(3) 2_767 2_767
O8W K3 W2 71.0(5) 2_767 2_767
W5 K3 W2 59.50(11) 2_767 2_767
O19 K3 W4 108.9(4) . 2_767
O16 K3 W4 31.1(3) 2_767 2_767
O9 K3 W4 66.8(3) 2_767 2_767
O8 K3 W4 78.9(3) 2_767 2_767
O13 K3 W4 27.7(2) 2_767 2_767
O8W K3 W4 125.6(5) 2_767 2_767
W5 K3 W4 52.60(10) 2_767 2_767
W2 K3 W4 81.01(13) 2_767 2_767
O19 K3 W3 159.9(4) . 2_767
O16 K3 W3 78.4(3) 2_767 2_767
O9 K3 W3 66.0(3) 2_767 2_767
O8 K3 W3 30.9(2) 2_767 2_767
O13 K3 W3 26.6(2) 2_767 2_767
O8W K3 W3 122.8(5) 2_767 2_767
W5 K3 W3 80.58(13) 2_767 2_767
W2 K3 W3 51.90(9) 2_767 2_767
W4 K3 W3 54.22(10) 2_767 2_767
O19 K3 K4 96.2(4) . 2_767
O16 K3 K4 129.0(4) 2_767 2_767
O9 K3 K4 79.3(3) 2_767 2_767
O8 K3 K4 73.5(3) 2_767 2_767
O13 K3 K4 126.9(3) 2_767 2_767
O8W K3 K4 38.1(5) 2_767 2_767
W5 K3 K4 100.8(2) 2_767 2_767
W2 K3 K4 64.32(16) 2_767 2_767
W4 K3 K4 144.7(2) 2_767 2_767
W3 K3 K4 103.86(19) 2_767 2_767
O8W K4 O30 87.4(6) . 2_667
O8W K4 O7 69.8(6) . .
O30 K4 O7 70.1(4) 2_667 .
O8W K4 O35 135.3(7) . 2_666
O30 K4 O35 119.6(5) 2_667 2_666
O7 K4 O35 86.0(5) . 2_666
O8W K4 O4W 83.5(7) . 2_767
O30 K4 O4W 79.4(6) 2_667 2_767
O7 K4 O4W 139.7(6) . 2_767
O35 K4 O4W 133.0(6) 2_666 2_767
O8W K4 O15W 153.8(8) . 2_667
O30 K4 O15W 73.7(6) 2_667 2_667
O7 K4 O15W 118.1(7) . 2_667
O35 K4 O15W 70.8(7) 2_666 2_667
O4W K4 O15W 75.4(7) 2_767 2_667
O8W K4 K3 42.4(5) . 2_767
O30 K4 K3 119.5(4) 2_667 2_767
O7 K4 K3 62.9(3) . 2_767
O35 K4 K3 93.3(4) 2_666 2_767
O4W K4 K3 115.1(5) 2_767 2_767
O15W K4 K3 163.6(6) 2_667 2_767
O36 K5 O23 145.7(6) . 2_656
O36 K5 O26 81.5(5) . 2_656
O23 K5 O26 77.8(5) 2_656 2_656
O36 K5 O9W 95.0(11) . 1_454
O23 K5 O9W 111.1(12) 2_656 1_454
O26 K5 O9W 87.8(11) 2_656 1_454
O36 K5 O41 65.9(5) . .
O23 K5 O41 90.8(5) 2_656 .
O26 K5 O41 99.2(4) 2_656 .
O9W K5 O41 158.1(11) 1_454 .
O36 K5 C2 18.6(5) . .
O23 K5 C2 164.2(6) 2_656 .
O26 K5 C2 92.3(5) 2_656 .
O9W K5 C2 80.4(11) 1_454 .
O41 K5 C2 78.6(5) . .
O36 K5 W6 154.9(5) . 2_656
O23 K5 W6 20.8(4) 2_656 2_656
O26 K5 W6 74.2(3) 2_656 2_656
O9W K5 W6 90.3(11) 1_454 2_656
O41 K5 W6 111.6(3) . 2_656
C2 K5 W6 164.0(4) . 2_656
O36 K5 K1 117.6(5) . 2_656
O23 K5 K1 56.2(4) 2_656 2_656
O26 K5 K1 122.9(3) 2_656 2_656
O9W K5 K1 136.6(10) 1_454 2_656
O41 K5 K1 54.7(3) . 2_656
C2 K5 K1 123.0(4) . 2_656
W6 K5 K1 72.49(14) 2_656 2_656
O36 K5 Tm2 42.0(4) . 2_656
O23 K5 Tm2 109.6(4) 2_656 2_656
O26 K5 Tm2 40.5(3) 2_656 2_656
O9W K5 Tm2 98.9(10) 1_454 2_656
O41 K5 Tm2 74.4(3) . 2_656
C2 K5 Tm2 56.5(4) . 2_656
W6 K5 Tm2 112.92(14) 2_656 2_656
K1 K5 Tm2 124.45(18) 2_656 2_656
O36 K5 C5 63.9(5) . .
O23 K5 C5 85.5(5) 2_656 .
O26 K5 C5 79.6(4) 2_656 .
O9W K5 C5 156.6(11) 1_454 .
O41 K5 C5 19.6(4) . .
C2 K5 C5 80.6(5) . .
W6 K5 C5 104.8(3) 2_656 .
K1 K5 C5 66.1(3) 2_656 .
Tm2 K5 C5 59.0(3) 2_656 .
O36 K5 W7 98.2(4) . 2_656
O23 K5 W7 70.3(4) 2_656 2_656
O26 K5 W7 21.5(3) 2_656 2_656
O9W K5 W7 72.9(10) 1_454 2_656
O41 K5 W7 118.6(3) . 2_656
C2 K5 W7 104.5(4) . 2_656
W6 K5 W7 60.04(8) 2_656 2_656
K1 K5 W7 124.72(17) 2_656 2_656
Tm2 K5 W7 60.18(8) 2_656 2_656
C5 K5 W7 99.1(3) . 2_656
O36 K5 K6 123.5(5) . 1_454
O23 K5 K6 75.6(5) 2_656 1_454
O26 K5 K6 73.1(3) 2_656 1_454
O9W K5 K6 36.2(11) 1_454 1_454
O41 K5 K6 165.4(4) . 1_454
C2 K5 K6 113.5(4) . 1_454
W6 K5 K6 54.80(17) 2_656 1_454
K1 K5 K6 118.6(2) 2_656 1_454
Tm2 K5 K6 104.83(18) 2_656 1_454
C5 K5 K6 149.4(3) . 1_454
W7 K5 K6 52.06(13) 2_656 1_454
O14W K6 O22 97.4(11) . .
O14W K6 O24 133.0(11) . 2_757
O22 K6 O24 129.1(5) . 2_757
O14W K6 O25 97.2(11) . 2_757
O22 K6 O25 136.8(6) . 2_757
O24 K6 O25 55.3(4) 2_757 2_757
O14W K6 O9W 133.4(14) . .
O22 K6 O9W 73.1(9) . .
O24 K6 O9W 75.2(8) 2_757 .
O25 K6 O9W 67.3(9) 2_757 .
O14W K6 O22 148.6(12) . 2_757
O22 K6 O22 79.0(5) . 2_757
O24 K6 O22 55.2(4) 2_757 2_757
O25 K6 O22 106.8(5) 2_757 2_757
O9W K6 O22 75.9(9) . 2_757
O14W K6 O10W 80.2(12) . 2_757
O22 K6 O10W 139.4(7) . 2_757
O24 K6 O10W 61.1(5) 2_757 2_757
O25 K6 O10W 83.2(6) 2_757 2_757
O9W K6 O10W 136.0(9) . 2_757
O22 K6 O10W 82.8(6) 2_757 2_757
O14W K6 W7 114.8(11) . 2_757
O22 K6 W7 141.9(5) . 2_757
O24 K6 W7 29.5(2) 2_757 2_757
O25 K6 W7 25.9(3) 2_757 2_757
O9W K6 W7 70.1(8) . 2_757
O22 K6 W7 83.0(3) 2_757 2_757
O10W K6 W7 69.5(5) 2_757 2_757
O14W K6 W6 150.5(11) . 2_757
O22 K6 W6 102.4(4) . 2_757
O24 K6 W6 29.9(2) 2_757 2_757
O25 K6 W6 83.2(3) 2_757 2_757
O9W K6 W6 74.0(8) . 2_757
O22 K6 W6 25.3(3) 2_757 2_757
O10W K6 W6 70.5(5) 2_757 2_757
W7 K6 W6 58.29(14) 2_757 2_757
O14W K6 K6 131.3(11) . 2_757
O22 K6 K6 42.0(3) . 2_757
O24 K6 K6 89.8(4) 2_757 2_757
O25 K6 K6 130.0(5) 2_757 2_757
O9W K6 K6 69.9(8) . 2_757
O22 K6 K6 36.9(3) 2_757 2_757
O10W K6 K6 112.3(6) 2_757 2_757
W7 K6 K6 113.5(3) 2_757 2_757
W6 K6 K6 61.0(2) 2_757 2_757
O14W K6 K5 157.0(11) . 1_656
O22 K6 K5 87.3(4) . 1_656
O24 K6 K5 49.9(3) 2_757 1_656
O25 K6 K5 65.3(3) 2_757 1_656
O9W K6 K5 27.7(8) . 1_656
O22 K6 K5 54.4(3) 2_757 1_656
O10W K6 K5 110.6(5) 2_757 1_656
W7 K6 K5 55.16(15) 2_757 1_656
W6 K6 K5 46.82(13) 2_757 1_656
K6 K6 K5 64.8(3) 2_757 1_656
O14W K6 K5 74.7(11) . 2_656
O22 K6 K5 50.3(3) . 2_656
O24 K6 K5 127.4(4) 2_757 2_656
O25 K6 K5 170.8(4) 2_757 2_656
O9W K6 K5 121.4(8) . 2_656
O22 K6 K5 79.4(3) 2_757 2_656
O10W K6 K5 90.9(5) 2_757 2_656
W7 K6 K5 155.2(3) 2_757 2_656
W6 K6 K5 101.6(3) 2_757 2_656
K6 K6 K5 58.9(2) 2_757 2_656
K5 K6 K5 123.7(2) 1_656 2_656
W1 O1 K2 102.8(5) . .
W1 O2 Tm1 152.4(6) . .
W2 O3 W1 122.2(6) . .
W1 O4 W3 117.9(6) . .
W9 O5 W1 146.9(6) . .
W9 O5 K2 96.0(4) . .
W1 O5 K2 101.9(4) . .
As1 O6 W3 116.1(5) . .
As1 O6 W2 135.6(6) . .
W3 O6 W2 94.3(4) . .
As1 O6 W1 117.1(5) . .
W3 O6 W1 91.1(4) . .
W2 O6 W1 92.1(4) . .
W2 O7 K4 146.5(7) . .
W2 O8 W3 120.0(6) . .
W2 O8 K3 102.7(5) . 2_767
W3 O8 K3 103.5(4) . 2_767
W2 O9 W5 156.5(7) . .
W2 O9 K3 100.6(5) . 2_767
W5 O9 K3 100.1(5) . 2_767
W8 O10 W2 149.4(7) . .
W3 O13 W4 145.2(7) . .
W3 O13 K3 108.2(5) . 2_767
W4 O13 K3 106.1(5) . 2_767
W4 O14 K2 106.4(6) . 1_655
W4 O15 K1 122.3(6) . .
W4 O15 K2 96.2(5) . 1_655
K1 O15 K2 86.8(4) . 1_655
W5 O16 W4 119.9(6) . .
W5 O16 K3 104.2(5) . 2_767
W4 O16 K3 104.8(5) . 2_767
W6 O17 W4 121.0(6) . .
W6 O17 K1 95.1(5) . .
W4 O17 K1 90.0(4) . .
As1 O18 W4 116.2(5) . .
As1 O18 W6 119.2(5) . .
W4 O18 W6 92.6(4) . .
As1 O18 W5 132.8(6) . .
W4 O18 W5 94.7(4) . .
W6 O18 W5 92.1(4) . .
W5 O19 K3 145.6(7) . .
W5 O20 W6 120.8(6) . .
W8 O21 W5 149.4(7) . .
W6 O22 K6 146.2(8) . .
W6 O22 K6 104.4(6) . 2_757
K6 O22 K6 101.0(5) . 2_757
W6 O23 K5 138.2(8) . 2_656
W6 O23 K1 118.5(6) . .
K5 O23 K1 91.4(5) 2_656 .
W7 O24 W6 151.0(7) . .
W7 O24 K6 99.9(5) . 2_757
W6 O24 K6 100.3(5) . 2_757
W7 O25 K6 104.0(6) . 2_757
W7 O26 Tm2 124.8(6) . .
W7 O26 K5 132.0(6) . 2_656
Tm2 O26 K5 96.8(5) . 2_656
W7 O27 W8 119.9(6) . .
W7 O28 W9 121.1(6) . .
As1 O29 W8 133.5(5) . .
As1 O29 W9 114.1(5) . .
W8 O29 W9 94.5(4) . .
As1 O29 W7 120.7(5) . .
W8 O29 W7 91.7(4) . .
W9 O29 W7 93.0(4) . .
W8 O30 K4 136.7(7) . 2_667
W9 O31 K2 106.3(5) . .
W9 O31 K1 162.4(6) . 1_455
K2 O31 K1 91.0(4) . 1_455
W9 O32 Tm1 141.0(6) . .
W9 O32 Tm2 123.6(5) . .
Tm1 O32 Tm2 93.6(4) . .
W8 O33 W9 122.4(6) . .
C1 O34 Tm2 116.5(12) . 2_656
C1 O35 K4 125.7(13) . 2_666
C2 O36 K5 138.8(11) . .
C2 O36 Tm2 100.9(9) . 2_656
K5 O36 Tm2 109.9(6) . 2_656
C3 O37 Tm1 117.2(10) . .
C3 O37 Tm2 118.2(10) . 2_656
Tm1 O37 Tm2 111.7(4) . 2_656
C4 O38 Tm1 119.1(10) . .
C4 O38 K2 88.3(10) . .
Tm1 O38 K2 135.6(5) . .
C4 O39 K2 95.1(11) . .
C5 O40 Tm2 142.2(10) . 2_656
C5 O40 Tm1 117.4(10) . 2_656
Tm2 O40 Tm1 99.1(4) 2_656 2_656
C5 O41 K5 111.7(11) . .
C5 O41 K1 124.0(11) . 2_656
K5 O41 K1 73.5(4) . 2_656
C6 O42 Tm1 107.3(9) . 2_656
C7 O43 Tm1 118.9(9) . .
C7 O43 Tm1 117.6(9) . 2_656
Tm1 O43 Tm1 103.4(4) . 2_656
C7 O43 Tm2 113.8(9) . .
Tm1 O43 Tm2 97.4(4) . .
Tm1 O43 Tm2 102.9(4) 2_656 .
C8 O44 Tm2 122.5(11) . .
C8 O45 K1 121.2(12) . 1_455
O35 C1 O34 126.2(19) . .
O35 C1 C2 118.5(17) . .
O34 C1 C2 115.1(17) . .
O36 C2 C1 108.4(15) . .
O36 C2 C3 107.9(14) . .
C1 C2 C3 108.5(14) . .
O36 C2 K5 22.7(6) . .
C1 C2 K5 104.5(11) . .
C3 C2 K5 128.9(12) . .
O36 C2 H2 110.6 . .
C1 C2 H2 110.6 . .
C3 C2 H2 110.6 . .
K5 C2 H2 92.3 . .
O37 C3 C2 109.2(15) . .
O37 C3 C4 111.4(13) . .
C2 C3 C4 114.9(14) . .
O37 C3 H3 107.0 . .
C2 C3 H3 107.0 . .
C4 C3 H3 107.0 . .
O39 C4 O38 125.0(16) . .
O39 C4 C3 118.9(15) . .
O38 C4 C3 116.1(14) . .
O39 C4 K2 62.7(10) . .
O38 C4 K2 68.5(9) . .
C3 C4 K2 153.6(11) . .
O41 C5 O40 123.8(15) . .
O41 C5 C6 120.3(15) . .
O40 C5 C6 115.0(14) . .
O41 C5 K5 48.8(9) . .
O40 C5 K5 80.3(9) . .
C6 C5 K5 160.5(11) . .
C7 C6 O42 105.3(13) . .
C7 C6 C5 108.2(14) . .
O42 C6 C5 109.8(14) . .
C7 C6 H6 111.1 . .
O42 C6 H6 111.1 . .
C5 C6 H6 111.1 . .
O43 C7 C6 109.6(13) . .
O43 C7 C8 112.3(12) . .
C6 C7 C8 109.8(13) . .
O43 C7 H7 108.3 . .
C6 C7 H7 108.3 . .
C8 C7 H7 108.3 . .
O45 C8 O44 123.1(17) . .
O45 C8 C7 118.0(15) . .
O44 C8 C7 118.9(14) . .
K1 O1W K2 83.1(5) . 1_655
K4 O8W K3 99.5(8) . 2_767
K5 O9W K6 116.1(16) 1_656 .
K6 O14W K1 112.7(16) . .

loop_
_geom_bond_atom_site_label_1
_geom_bond_atom_site_label_2
_geom_bond_distance
_geom_bond_site_symmetry_2
W1 O1 1.745(13) .
W1 O2 1.762(11) .
W1 O4 1.928(11) .
W1 O5 1.980(11) .
W1 O3 2.007(12) .
W1 O6 2.372(11) .
W1 K2 3.939(7) .
W2 O7 1.744(13) .
W2 O8 1.825(11) .
W2 O3 1.886(12) .
W2 O9 1.917(11) .
W2 O10 1.974(12) .
W2 O6 2.363(12) .
W2 K3 3.794(7) 2_767
W3 O11 1.762(13) .
W3 O12 1.767(12) .
W3 O13 1.892(12) .
W3 O4 1.972(11) .
W3 O8 2.125(12) .
W3 O6 2.306(11) .
W3 K3 4.018(7) 2_767
W4 O15 1.725(14) .
W4 O14 1.747(14) .
W4 O13 1.938(12) .
W4 O17 1.966(12) .
W4 O16 2.136(13) .
W4 O18 2.315(11) .
W4 K2 3.866(6) 1_655
W4 K1 3.944(5) .
W4 K3 4.001(8) 2_767
W5 O19 1.749(14) .
W5 O16 1.853(13) .
W5 O20 1.909(12) .
W5 O9 1.925(11) .
W5 O21 1.962(12) .
W5 O18 2.383(11) .
W5 K3 3.787(8) 2_767
W6 O22 1.698(13) .
W6 O23 1.832(13) .
W6 O17 1.912(12) .
W6 O24 1.950(11) .
W6 O20 2.009(13) .
W6 O18 2.351(11) .
W6 K5 3.436(5) 2_656
W6 K6 3.850(10) 2_757
W6 K1 4.064(5) .
W7 O25 1.717(13) .
W7 O27 1.884(12) .
W7 O24 1.903(11) .
W7 O28 1.909(11) .
W7 O26 1.959(12) .
W7 O29 2.357(10) .
W7 K6 3.810(9) 2_757
W7 K5 3.965(5) 2_656
W8 O30 1.747(14) .
W8 O10 1.872(12) .
W8 O21 1.903(12) .
W8 O33 1.917(11) .
W8 O27 1.999(12) .
W8 O29 2.328(11) .
W9 O31 1.742(11) .
W9 O32 1.799(11) .
W9 O5 1.896(11) .
W9 O33 1.989(12) .
W9 O28 1.997(11) .
W9 O29 2.332(10) .
W9 K2 3.731(5) .
Tm1 O2 2.229(11) .
Tm1 O37 2.260(11) .
Tm1 O38 2.326(12) .
Tm1 O43 2.359(11) .
Tm1 O42 2.377(11) 2_656
Tm1 O43 2.387(11) 2_656
Tm1 O32 2.401(11) .
Tm1 O40 2.431(11) 2_656
Tm1 Tm2 3.6106(12) .
Tm1 Tm1 3.7247(15) 2_656
Tm1 Tm2 3.7803(13) 2_656
Tm2 O44 2.257(13) .
Tm2 O26 2.276(12) .
Tm2 O37 2.307(11) 2_656
Tm2 O40 2.312(11) 2_656
Tm2 O34 2.318(13) 2_656
Tm2 O43 2.447(11) .
Tm2 O36 2.475(11) 2_656
Tm2 O32 2.549(11) .
Tm2 K5 3.479(5) 2_656
Tm2 Tm1 3.7803(13) 2_656
As1 O18 1.803(11) .
As1 O6 1.817(11) .
As1 O29 1.821(11) .
K1 O15 2.744(14) .
K1 O45 2.809(15) 1_655
K1 O23 2.858(14) .
K1 O41 2.928(15) 2_656
K1 O1W 2.934(18) .
K1 O31 2.976(13) 1_655
K1 O14W 3.25(5) .
K1 O17 3.421(14) .
K1 K5 3.439(8) 2_656
K1 K2 4.156(9) 1_655
K2 O13W 2.76(4) .
K2 O2W 2.83(3) .
K2 O31 2.847(13) .
K2 O39 2.893(16) .
K2 O14 2.991(16) 1_455
K2 O38 3.017(13) .
K2 O5 3.023(12) .
K2 O1 3.165(15) .
K2 C4 3.242(18) .
K2 O15 3.280(15) 1_455
K2 O1W 3.317(19) 1_455
K3 O19 2.741(15) .
K3 O16 2.880(14) 2_767
K3 O9 2.940(14) 2_767
K3 O8 2.949(13) 2_767
K3 O13 3.004(15) 2_767
K3 O8W 3.05(3) 2_767
K3 W5 3.787(8) 2_767
K3 W2 3.794(7) 2_767
K3 W4 4.001(8) 2_767
K3 W3 4.018(7) 2_767
K3 K4 4.456(12) 2_767
K4 O8W 2.79(3) .
K4 O30 2.834(16) 2_667
K4 O7 2.867(16) .
K4 O35 2.888(17) 2_666
K4 O4W 2.91(2) 2_767
K4 O15W 3.19(3) 2_667
K4 K3 4.456(12) 2_767
K5 O36 1.744(13) .
K5 O23 1.846(14) 2_656
K5 O26 2.377(13) 2_656
K5 O9W 2.39(4) 1_454
K5 O41 2.816(16) .
K5 C2 2.980(19) .
K5 W6 3.436(5) 2_656
K5 K1 3.439(8) 2_656
K5 Tm2 3.479(5) 2_656
K5 C5 3.480(17) .
K5 W7 3.965(5) 2_656
K5 K6 4.615(12) 1_454
K6 O14W 2.72(5) .
K6 O22 2.746(16) .
K6 O24 2.990(15) 2_757
K6 O25 3.011(17) 2_757
K6 O9W 3.04(5) .
K6 O22 3.058(17) 2_757
K6 O10W 3.20(3) 2_757
K6 W7 3.810(9) 2_757
K6 W6 3.850(10) 2_757
K6 K6 4.48(2) 2_757
K6 K5 4.615(12) 1_656
K6 K5 4.878(12) 2_656
O8 K3 2.949(13) 2_767
O9 K3 2.940(14) 2_767
O13 K3 3.004(15) 2_767
O14 K2 2.991(16) 1_655
O15 K2 3.280(15) 1_655
O16 K3 2.880(14) 2_767
O22 K6 3.058(17) 2_757
O23 K5 1.846(14) 2_656
O24 K6 2.990(15) 2_757
O25 K6 3.011(17) 2_757
O26 K5 2.377(13) 2_656
O30 K4 2.834(16) 2_667
O31 K1 2.976(12) 1_455
O34 C1 1.27(2) .
O34 Tm2 2.318(13) 2_656
O35 C1 1.25(2) .
O35 K4 2.888(17) 2_666
O36 C2 1.44(2) .
O36 Tm2 2.475(11) 2_656
O37 C3 1.41(2) .
O37 Tm2 2.307(11) 2_656
O38 C4 1.276(19) .
O39 C4 1.23(2) .
O40 C5 1.294(19) .
O40 Tm2 2.312(11) 2_656
O40 Tm1 2.431(11) 2_656
O41 C5 1.26(2) .
O41 K1 2.928(15) 2_656
O42 C6 1.48(2) .
O42 Tm1 2.377(11) 2_656
O43 C7 1.438(18) .
O43 Tm1 2.387(11) 2_656
O44 C8 1.29(2) .
O45 C8 1.22(2) .
O45 K1 2.809(15) 1_455
C1 C2 1.51(3) .
C2 C3 1.51(2) .
C2 H2 0.9800 .
C3 C4 1.55(2) .
C3 H3 0.9800 .
C5 C6 1.49(2) .
C6 C7 1.48(2) .
C6 H6 0.9800 .
C7 C8 1.57(2) .
C7 H7 0.9800 .
O1W K2 3.317(19) 1_655
O4W K4 2.91(2) 2_767
O8W K3 3.05(3) 2_767
O9W K5 2.39(4) 1_656
O10W K6 3.20(3) 2_757
O15W K4 3.19(3) 2_667

loop_
_platon_squeeze_void_nr
_platon_squeeze_void_average_x
_platon_squeeze_void_average_y
_platon_squeeze_void_average_z
_platon_squeeze_void_volume
_platon_squeeze_void_count_electrons
_platon_squeeze_void_content
1 -0.499 0.500 0.500 452 113 '1 lithium atom and 11 water molecules'
